data_4513357
loop_
_publ_author_name
'Saouane, Sofiane'
'Fabbiani, Francesca P. A.'

_publ_section_title
;
 Structural Behavior of Long-Chain Imidazolium-Based Ionic Liquid
 [C10mim]Cl--Water Mixtures
;
_journal_issue 8
_journal_name_full 'Crystal Growth &amp; Design'
_journal_page_first 3875
_journal_paper_doi 10.1021/acs.cgd.5b00494
_journal_volume 15
_journal_year 2015
_chemical_formula_moiety 'C14 H27 N2, Cl, 3(H2 O)'
_chemical_formula_sum 'C14 H33 Cl N2 O3'
_chemical_formula_weight 312.87
_space_group_crystal_system triclinic
_space_group_IT_number 2
_space_group_name_Hall '-P 1'
_space_group_name_H-M_alt 'P -1'
_symmetry_space_group_name_Hall '-P 1'
_symmetry_space_group_name_H-M 'P -1'
_atom_sites_solution_hydrogens mixed
_atom_sites_solution_primary direct
_atom_sites_solution_secondary difmap
_audit_creation_method SHELXL-2014/7
_cell_angle_alpha 83.711(14)
_cell_angle_beta 89.209(13)
_cell_angle_gamma 82.429(7)
_cell_formula_units_Z 2
_cell_length_a 5.3513(5)
_cell_length_b 7.2152(8)
_cell_length_c 22.706(5)
_cell_measurement_reflns_used 1062
_cell_measurement_temperature 293(2)
_cell_measurement_theta_max 22.904
_cell_measurement_theta_min 2.8605
_cell_volume 863.8(2)
_computing_cell_refinement 'Apex2 (Bruker AXS, 2006)'
_computing_data_collection 'Apex2 (Bruker AXS, 2006)'
_computing_data_reduction 'Apex2 (Bruker AXS, 2006)'
_computing_molecular_graphics Mercury
_computing_publication_material 'PLATON, publCIF, SHELXLE'
_computing_structure_refinement 'SHELXL-2014/7 (Sheldrick, 2014)'
_computing_structure_solution 'SIR2011 (Burla, 2012)'
_diffrn_ambient_temperature 293(2)
_diffrn_measured_fraction_theta_full 0.332
_diffrn_measured_fraction_theta_max 0.331
_diffrn_measurement_device_type 'Bruker SMART APEXII CCD diffractometer'
_diffrn_measurement_method \w
_diffrn_radiation_source 'fine-focus sealed tube'
_diffrn_radiation_type MoK\a
_diffrn_radiation_wavelength 0.71073
_diffrn_reflns_av_R_equivalents 0.0310
_diffrn_reflns_av_unetI/netI 0.0384
_diffrn_reflns_laue_measured_fraction_full 0.332
_diffrn_reflns_laue_measured_fraction_max 0.331
_diffrn_reflns_limit_h_max 5
_diffrn_reflns_limit_h_min -5
_diffrn_reflns_limit_k_max 8
_diffrn_reflns_limit_k_min -8
_diffrn_reflns_limit_l_max 15
_diffrn_reflns_limit_l_min -13
_diffrn_reflns_number 3644
_diffrn_reflns_point_group_measured_fraction_full 0.332
_diffrn_reflns_point_group_measured_fraction_max 0.331
_diffrn_reflns_theta_full 24.410
_diffrn_reflns_theta_max 24.420
_diffrn_reflns_theta_min 2.865
_exptl_absorpt_coefficient_mu 0.231
_exptl_absorpt_correction_T_max 0.8619
_exptl_absorpt_correction_T_min 0.6580
_exptl_absorpt_correction_type multi-scan
_exptl_absorpt_process_details 'based on symmetry-related measuraments'
_exptl_crystal_colour Colourless
_exptl_crystal_density_diffrn 1.203
_exptl_crystal_description Block
_exptl_crystal_F_000 344
_exptl_crystal_size_max 0.300
_exptl_crystal_size_mid 0.300
_exptl_crystal_size_min 0.140
_refine_diff_density_max 0.127
_refine_diff_density_min -0.120
_refine_diff_density_rms 0.029
_refine_ls_extinction_method none
_refine_ls_goodness_of_fit_ref 1.078
_refine_ls_hydrogen_treatment mixed
_refine_ls_matrix_type full
_refine_ls_number_parameters 201
_refine_ls_number_reflns 945
_refine_ls_number_restraints 282
_refine_ls_restrained_S_all 0.937
_refine_ls_R_factor_all 0.0747
_refine_ls_R_factor_gt 0.0463
_refine_ls_shift/su_max 0.000
_refine_ls_shift/su_mean 0.000
_refine_ls_structure_factor_coef Fsqd
_refine_ls_weighting_details 'w=1/[\s^2^(Fo^2^)+(0.0376P)^2^+0.7347P] where P=(Fo^2^+2Fc^2^)/3'
_refine_ls_weighting_scheme calc
_refine_ls_wR_factor_gt 0.0942
_refine_ls_wR_factor_ref 0.1065
_reflns_Friedel_coverage 0.000
_reflns_number_gt 687
_reflns_number_total 945
_reflns_threshold_expression 'I > 2\s(I)'
_cod_data_source_file cg5b00494_si_002.cif
_cod_data_source_block C10mimCl_Form_III_0p6_GPa
_cod_depositor_comments 'Adding full bibliography for 4513351--4513358.cif.'
_cod_database_code 4513357
_shelx_shelxl_version_number 2014/7
_shelx_space_group_comment
;
The symmetry employed for this shelxl refinement is uniquely defined
by the following loop, which should always be used as a source of
symmetry information in preference to the above space-group names.
They are only intended as comments.
;
_shelx_estimated_absorpt_t_min 0.934
_shelx_estimated_absorpt_t_max 0.968

loop_
_space_group_symop_operation_xyz
'x, y, z'
'-x, -y, -z'

loop_
_atom_site_label
_atom_site_type_symbol
_atom_site_fract_x
_atom_site_fract_y
_atom_site_fract_z
_atom_site_U_iso_or_equiv
_atom_site_adp_type
_atom_site_occupancy
_atom_site_site_symmetry_order
_atom_site_calc_flag
_atom_site_refinement_flags_posn
_atom_site_refinement_flags_adp
Cl1_1 Cl 0.8358(2) -0.1520(2) 0.68954(17) 0.066(3) Uani 1 1 d . .
N1_1 N 0.3830(9) 0.5960(7) 0.3108(3) 0.044(3) Uani 1 1 d D U
C2_1 C 0.5784(10) 0.4761(8) 0.3329(4) 0.043(4) Uani 1 1 d D U
H2_1 H 0.7196 0.4321 0.3116 0.052 Uiso 1 1 calc R U
N3_1 N 0.5393(8) 0.4299(7) 0.3899(3) 0.046(4) Uani 1 1 d D U
C4_1 C 0.3086(9) 0.5199(8) 0.4050(4) 0.047(4) Uani 1 1 d D U
H4_1 H 0.2330 0.5111 0.4421 0.057 Uiso 1 1 calc R U
C5_1 C 0.2141(10) 0.6229(8) 0.3557(4) 0.048(4) Uani 1 1 d D U
H5_1 H 0.0599 0.6995 0.3526 0.057 Uiso 1 1 calc R U
C6_1 C 0.7093(10) 0.3041(8) 0.4312(4) 0.064(4) Uani 1 1 d D U
H6A_1 H 0.6236 0.2029 0.4486 0.097 Uiso 1 1 calc R U
H6B_1 H 0.7605 0.3732 0.4617 0.097 Uiso 1 1 calc R U
H6C_1 H 0.8553 0.2540 0.4101 0.097 Uiso 1 1 calc R U
C7_1 C 0.3626(12) 0.6839(10) 0.2493(4) 0.050(4) Uani 1 1 d D U
H7A_1 H 0.5185 0.6476 0.2288 0.060 Uiso 1 1 calc R U
H7B_1 H 0.3422 0.8194 0.2494 0.060 Uiso 1 1 calc R U
C8_1 C 0.1440(14) 0.6305(11) 0.2153(5) 0.050(4) Uani 1 1 d D U
H8A_1 H 0.1627 0.4949 0.2153 0.060 Uiso 1 1 calc R U
H8B_1 H -0.0129 0.6688 0.2352 0.060 Uiso 1 1 calc R U
C9_1 C 0.1327(14) 0.7213(11) 0.1525(6) 0.050(4) Uani 1 1 d D U
H9A_1 H 0.2958 0.6911 0.1343 0.061 Uiso 1 1 calc R U
H9B_1 H 0.1034 0.8567 0.1532 0.061 Uiso 1 1 calc R U
C10_1 C -0.0679(14) 0.6647(11) 0.1140(6) 0.052(4) Uani 1 1 d D U
H10A_1 H -0.0344 0.5302 0.1119 0.062 Uiso 1 1 calc R U
H10B_1 H -0.2303 0.6899 0.1331 0.062 Uiso 1 1 calc R U
C11_1 C -0.0847(14) 0.7630(11) 0.0519(6) 0.054(4) Uani 1 1 d D U
H11A_1 H 0.0794 0.7408 0.0334 0.065 Uiso 1 1 calc R U
H11B_1 H -0.1224 0.8972 0.0542 0.065 Uiso 1 1 calc R U
C12_1 C -0.2782(13) 0.7050(10) 0.0123(6) 0.054(4) Uani 1 1 d D U
H12A_1 H -0.2379 0.5714 0.0090 0.065 Uiso 1 1 calc R U
H12B_1 H -0.4418 0.7241 0.0312 0.065 Uiso 1 1 calc R U
C13_1 C -0.2979(13) 0.8072(10) -0.0489(6) 0.053(4) Uani 1 1 d D U
H13A_1 H -0.1331 0.7894 -0.0673 0.063 Uiso 1 1 calc R U
H13B_1 H -0.3392 0.9405 -0.0454 0.063 Uiso 1 1 calc R U
C14_1 C -0.4872(14) 0.7516(11) -0.0901(7) 0.059(5) Uani 1 1 d D U
H14A_1 H -0.4450 0.6184 -0.0938 0.071 Uiso 1 1 calc R U
H14B_1 H -0.6517 0.7684 -0.0715 0.071 Uiso 1 1 calc R U
C15_1 C -0.5084(16) 0.8530(12) -0.1503(7) 0.066(5) Uani 1 1 d D U
H15A_1 H -0.3456 0.8330 -0.1695 0.079 Uiso 1 1 calc R U
H15B_1 H -0.5462 0.9866 -0.1467 0.079 Uiso 1 1 calc R U
C16_1 C -0.7034(11) 0.7988(11) -0.1897(6) 0.080(5) Uani 1 1 d D U
H16A_1 H -0.7023 0.8722 -0.2276 0.121 Uiso 1 1 calc R U
H16B_1 H -0.6657 0.6677 -0.1948 0.121 Uiso 1 1 calc R U
H16C_1 H -0.8668 0.8216 -0.1719 0.121 Uiso 1 1 calc R U
O1 O 0.1762(9) 0.2306(8) 0.5360(6) 0.088(7) Uani 1 1 d D .
H1A H 0.209(15) 0.158(13) 0.508(3) 0.131 Uiso 1 1 d D U
H1B H 0.24(2) 0.173(15) 0.569(2) 0.131 Uiso 1 1 d D U
O2 O 0.7471(9) 0.0150(7) 0.5544(5) 0.068(7) Uani 1 1 d D .
H2A H 0.889(6) 0.062(8) 0.557(4) 0.102 Uiso 1 1 d D U
H2B H 0.748(15) -0.071(10) 0.585(3) 0.102 Uiso 1 1 d D U
O3 O 0.2952(7) 0.0811(7) 0.6617(5) 0.071(7) Uani 1 1 d D .
H3A H 0.193(10) 0.002(6) 0.676(4) 0.106 Uiso 1 1 d D U
H3B H 0.448(4) 0.021(7) 0.665(5) 0.106 Uiso 1 1 d D U

loop_
_atom_site_aniso_label
_atom_site_aniso_U_11
_atom_site_aniso_U_22
_atom_site_aniso_U_33
_atom_site_aniso_U_23
_atom_site_aniso_U_13
_atom_site_aniso_U_12
Cl1_1 0.0383(9) 0.0579(13) 0.106(8) -0.028(3) 0.0015(15) -0.0080(7)
N1_1 0.034(3) 0.043(4) 0.059(10) -0.016(5) 0.001(4) -0.009(2)
C2_1 0.030(3) 0.040(4) 0.062(11) -0.019(6) -0.001(4) -0.005(2)
N3_1 0.034(3) 0.044(4) 0.062(11) -0.018(5) 0.000(4) -0.003(2)
C4_1 0.039(3) 0.045(5) 0.059(11) -0.019(6) 0.005(5) 0.000(2)
C5_1 0.035(3) 0.048(4) 0.059(11) -0.017(6) 0.005(4) 0.003(2)
C6_1 0.054(4) 0.056(4) 0.081(12) -0.011(6) -0.017(5) 0.006(3)
C7_1 0.041(3) 0.055(5) 0.057(10) -0.014(6) 0.000(5) -0.014(3)
C8_1 0.036(3) 0.056(6) 0.059(11) -0.010(7) 0.000(6) -0.013(3)
C9_1 0.039(3) 0.054(6) 0.061(11) -0.013(7) -0.006(6) -0.012(4)
C10_1 0.034(3) 0.057(6) 0.067(12) -0.015(7) -0.009(6) -0.011(4)
C11_1 0.039(4) 0.060(6) 0.067(12) -0.016(7) -0.008(6) -0.011(4)
C12_1 0.037(4) 0.053(5) 0.076(12) -0.014(7) -0.013(6) -0.009(4)
C13_1 0.036(3) 0.049(5) 0.074(12) -0.014(6) -0.014(6) -0.006(4)
C14_1 0.040(4) 0.059(6) 0.082(13) -0.023(7) -0.017(6) -0.007(4)
C15_1 0.051(4) 0.072(7) 0.079(13) -0.021(8) -0.017(6) -0.009(4)
C16_1 0.066(4) 0.096(6) 0.086(15) -0.020(8) -0.020(6) -0.025(4)
O1 0.070(4) 0.064(4) 0.13(2) -0.032(9) -0.003(5) 0.004(2)
O2 0.061(3) 0.077(5) 0.06(2) -0.003(9) -0.021(5) -0.002(3)
O3 0.038(3) 0.059(3) 0.11(2) -0.002(8) -0.011(4) -0.004(2)

loop_
_atom_type_symbol
_atom_type_description
_atom_type_scat_dispersion_real
_atom_type_scat_dispersion_imag
_atom_type_scat_source
C C 0.0033 0.0016 'International Tables Vol C Tables 4.2.6.8 and 6.1.1.4'
H H 0.0000 0.0000 'International Tables Vol C Tables 4.2.6.8 and 6.1.1.4'
N N 0.0061 0.0033 'International Tables Vol C Tables 4.2.6.8 and 6.1.1.4'
O O 0.0106 0.0060 'International Tables Vol C Tables 4.2.6.8 and 6.1.1.4'
Cl Cl 0.1484 0.1585 'International Tables Vol C Tables 4.2.6.8 and 6.1.1.4'

loop_
_geom_angle_atom_site_label_1
_geom_angle_atom_site_label_2
_geom_angle_atom_site_label_3
_geom_angle
C2_1 N1_1 C5_1 107.5(5)
C2_1 N1_1 C7_1 124.9(6)
C5_1 N1_1 C7_1 127.6(6)
N3_1 C2_1 N1_1 109.0(5)
N3_1 C2_1 H2_1 125.5
N1_1 C2_1 H2_1 125.5
C2_1 N3_1 C4_1 108.6(5)
C2_1 N3_1 C6_1 126.8(5)
C4_1 N3_1 C6_1 124.6(6)
C5_1 C4_1 N3_1 106.5(6)
C5_1 C4_1 H4_1 126.7
N3_1 C4_1 H4_1 126.7
C4_1 C5_1 N1_1 108.4(5)
C4_1 C5_1 H5_1 125.8
N1_1 C5_1 H5_1 125.8
N3_1 C6_1 H6A_1 109.5
N3_1 C6_1 H6B_1 109.5
H6A_1 C6_1 H6B_1 109.5
N3_1 C6_1 H6C_1 109.5
H6A_1 C6_1 H6C_1 109.5
H6B_1 C6_1 H6C_1 109.5
N1_1 C7_1 C8_1 113.7(7)
N1_1 C7_1 H7A_1 108.8
C8_1 C7_1 H7A_1 108.8
N1_1 C7_1 H7B_1 108.8
C8_1 C7_1 H7B_1 108.8
H7A_1 C7_1 H7B_1 107.7
C9_1 C8_1 C7_1 111.8(8)
C9_1 C8_1 H8A_1 109.3
C7_1 C8_1 H8A_1 109.3
C9_1 C8_1 H8B_1 109.3
C7_1 C8_1 H8B_1 109.3
H8A_1 C8_1 H8B_1 107.9
C8_1 C9_1 C10_1 115.4(9)
C8_1 C9_1 H9A_1 108.4
C10_1 C9_1 H9A_1 108.4
C8_1 C9_1 H9B_1 108.4
C10_1 C9_1 H9B_1 108.4
H9A_1 C9_1 H9B_1 107.5
C11_1 C10_1 C9_1 114.9(9)
C11_1 C10_1 H10A_1 108.5
C9_1 C10_1 H10A_1 108.5
C11_1 C10_1 H10B_1 108.5
C9_1 C10_1 H10B_1 108.5
H10A_1 C10_1 H10B_1 107.5
C10_1 C11_1 C12_1 115.8(9)
C10_1 C11_1 H11A_1 108.3
C12_1 C11_1 H11A_1 108.3
C10_1 C11_1 H11B_1 108.3
C12_1 C11_1 H11B_1 108.3
H11A_1 C11_1 H11B_1 107.4
C13_1 C12_1 C11_1 115.3(8)
C13_1 C12_1 H12A_1 108.4
C11_1 C12_1 H12A_1 108.4
C13_1 C12_1 H12B_1 108.4
C11_1 C12_1 H12B_1 108.4
H12A_1 C12_1 H12B_1 107.5
C12_1 C13_1 C14_1 116.9(9)
C12_1 C13_1 H13A_1 108.1
C14_1 C13_1 H13A_1 108.1
C12_1 C13_1 H13B_1 108.1
C14_1 C13_1 H13B_1 108.1
H13A_1 C13_1 H13B_1 107.3
C15_1 C14_1 C13_1 117.0(9)
C15_1 C14_1 H14A_1 108.0
C13_1 C14_1 H14A_1 108.0
C15_1 C14_1 H14B_1 108.0
C13_1 C14_1 H14B_1 108.0
H14A_1 C14_1 H14B_1 107.3
C14_1 C15_1 C16_1 115.9(9)
C14_1 C15_1 H15A_1 108.3
C16_1 C15_1 H15A_1 108.3
C14_1 C15_1 H15B_1 108.3
C16_1 C15_1 H15B_1 108.3
H15A_1 C15_1 H15B_1 107.4
C15_1 C16_1 H16A_1 109.5
C15_1 C16_1 H16B_1 109.5
H16A_1 C16_1 H16B_1 109.5
C15_1 C16_1 H16C_1 109.5
H16A_1 C16_1 H16C_1 109.5
H16B_1 C16_1 H16C_1 109.5
H1A O1 H1B 109(3)
H2A O2 H2B 105(3)
H3A O3 H3B 107(3)

loop_
_geom_bond_atom_site_label_1
_geom_bond_atom_site_label_2
_geom_bond_distance
N1_1 C2_1 1.332(5)
N1_1 C5_1 1.366(7)
N1_1 C7_1 1.467(7)
C2_1 N3_1 1.322(6)
C2_1 H2_1 0.9300
N3_1 C4_1 1.374(5)
N3_1 C6_1 1.466(6)
C4_1 C5_1 1.340(8)
C4_1 H4_1 0.9300
C5_1 H5_1 0.9300
C6_1 H6A_1 0.9600
C6_1 H6B_1 0.9600
C6_1 H6C_1 0.9600
C7_1 C8_1 1.523(9)
C7_1 H7A_1 0.9700
C7_1 H7B_1 0.9700
C8_1 C9_1 1.501(14)
C8_1 H8A_1 0.9700
C8_1 H8B_1 0.9700
C9_1 C10_1 1.518(11)
C9_1 H9A_1 0.9700
C9_1 H9B_1 0.9700
C10_1 C11_1 1.506(14)
C10_1 H10A_1 0.9700
C10_1 H10B_1 0.9700
C11_1 C12_1 1.510(11)
C11_1 H11A_1 0.9700
C11_1 H11B_1 0.9700
C12_1 C13_1 1.498(14)
C12_1 H12A_1 0.9700
C12_1 H12B_1 0.9700
C13_1 C14_1 1.509(11)
C13_1 H13A_1 0.9700
C13_1 H13B_1 0.9700
C14_1 C15_1 1.476(19)
C14_1 H14A_1 0.9700
C14_1 H14B_1 0.9700
C15_1 C16_1 1.501(13)
C15_1 H15A_1 0.9700
C15_1 H15B_1 0.9700
C16_1 H16A_1 0.9600
C16_1 H16B_1 0.9600
C16_1 H16C_1 0.9600
O1 H1A 0.872(11)
O1 H1B 0.874(11)
O2 H2A 0.877(11)
O2 H2B 0.882(11)
O3 H3A 0.878(11)
O3 H3B 0.875(11)

loop_
_geom_torsion_atom_site_label_1
_geom_torsion_atom_site_label_2
_geom_torsion_atom_site_label_3
_geom_torsion_atom_site_label_4
_geom_torsion
C5_1 N1_1 C2_1 N3_1 -1.0(8)
C7_1 N1_1 C2_1 N3_1 177.7(6)
N1_1 C2_1 N3_1 C4_1 1.2(8)
N1_1 C2_1 N3_1 C6_1 -178.9(5)
C2_1 N3_1 C4_1 C5_1 -1.0(8)
C6_1 N3_1 C4_1 C5_1 179.1(6)
N3_1 C4_1 C5_1 N1_1 0.4(7)
C2_1 N1_1 C5_1 C4_1 0.4(7)
C7_1 N1_1 C5_1 C4_1 -178.3(6)
C2_1 N1_1 C7_1 C8_1 117.3(7)
C5_1 N1_1 C7_1 C8_1 -64.3(9)
N1_1 C7_1 C8_1 C9_1 -179.2(7)
C7_1 C8_1 C9_1 C10_1 175.7(5)
C8_1 C9_1 C10_1 C11_1 177.5(8)
C9_1 C10_1 C11_1 C12_1 178.4(5)
C10_1 C11_1 C12_1 C13_1 178.5(8)
C11_1 C12_1 C13_1 C14_1 179.3(6)
C12_1 C13_1 C14_1 C15_1 179.5(8)
C13_1 C14_1 C15_1 C16_1 -178.3(5)
